data_8103416
loop_
_publ_author_name
'Jansen, M.'
'Heidebrecht, K.'

_publ_section_title
;
 Syntheses and crystal structures of (Ag4XO4)2 AgNO3 (X = Si, Ge)
;
_journal_name_full 'Zeitschrift fuer Kristallographie (149,1979-)'
_journal_page_first 347
_journal_page_last 356
_journal_volume 179
_journal_year 1987
_chemical_formula_sum 'Ag9 Ge2 N O11'
_chemical_name_systematic 'Ag9 (Ge O4)2 (N O3)'
_space_group_IT_number 2
_symmetry_space_group_name_Hall '-P 1'
_symmetry_space_group_name_H-M 'P -1'
_cell_angle_alpha 106.28
_cell_angle_beta 98.94
_cell_angle_gamma 95.83
_cell_formula_units_Z 1
_cell_length_a 5.894
_cell_length_b 6.843
_cell_length_c 8.85
_cell_volume 334.481
_citation_journal_id_ASTM ZEKRDZ
_cod_data_source_file silver3-x_304.cif
_cod_data_source_block Ag9Ge2N1O11
_cod_original_cell_volume 334.4808
_cod_original_formula_sum 'Ag9 Ge2 N1 O11'
_cod_database_code 8103416

loop_
_symmetry_equiv_pos_as_xyz
x,y,z
-x,-y,-z

loop_
_atom_site_label
_atom_site_type_symbol
_atom_site_fract_x
_atom_site_fract_y
_atom_site_fract_z
_atom_site_occupancy
_atom_site_U_iso_or_equiv
O1 O-2 0.8919 0.5667 0.2302 1 0.0
O5 O-2 0.2891 0.0002 0.4517 0.5 0.0
O4 O-2 0.3416 0.7819 0.0282 1 0.0
Ag5 Ag+1 0.5 0.5 0.5 1 0.0
O2 O-2 0.1081 0.8375 0.7375 1 0.0
O3 O-2 0.5334 0.663 0.7448 1 0.0
O7 O-2 0.6325 0.1182 0.6135 0.5 0.0
Ag4 Ag+1 0.0054 0.2891 0.5161 1 0.0
Ag2 Ag+1 0.72 0.8106 0.1486 1 0.0
N1 N+5 0.5 0 0.5 1 0.0
Ge1 Ge+4 0.7261 0.3203 0.18 1 0.0
Ag1 Ag+1 0.7534 0.466 0.8507 1 0.0
Ag3 Ag+1 0.8266 0.9671 -0.1481 1 0.0
O6 O-2 0.5662 -0.1538 0.4145 0.5 0.0
